data_2200458
loop_
_publ_author_name
'Grant, Neil'
'Ward, Mark F.'
'Jaspars, Marcel'
'Harrison, William T. A.'

_publ_section_title
;
 (<i>R</i>)-1,3-Thiazolidin-3-ium-4-carboxylate
;
_journal_issue 8
_journal_name_full 'Acta Crystallographica Section E'
_journal_page_first o697
_journal_page_last o699
_journal_paper_doi 10.1107/S1600536801010947
_journal_volume 57
_journal_year 2001
_chemical_formula_iupac 'C4 H7 N O2 S'
_chemical_formula_moiety 'C4 H7 N O2 S'
_chemical_formula_sum 'C4 H7 N O2 S'
_chemical_formula_weight 133.18
_chemical_name_common R-thioproline
_chemical_name_systematic
;
(R)-1,3-Thiazolidin-3-ium-4-carboxylate
;
_space_group_IT_number 19
_symmetry_cell_setting orthorhombic
_symmetry_space_group_name_Hall 'P 2ac 2ab'
_symmetry_space_group_name_H-M 'P 21 21 21'
_audit_creation_method SHELXL-97
_cell_angle_alpha 90.00
_cell_angle_beta 90.00
_cell_angle_gamma 90.00
_cell_formula_units_Z 4
_cell_length_a 5.6733(3)
_cell_length_b 9.9375(6)
_cell_length_c 9.9407(6)
_cell_measurement_reflns_used 2816
_cell_measurement_temperature 293(2)
_cell_measurement_theta_max 29.99
_cell_measurement_theta_min 2.90
_cell_volume 560.44(6)
_computing_cell_refinement SMART
_computing_data_collection 'SMART (Bruker, 1999)'
_computing_data_reduction SMART
_computing_molecular_graphics 'ORTEP-3 (Farrugia, 1997)'
_computing_publication_material SHELXL97
_computing_structure_refinement 'SHELXL97 (Sheldrick, 1997)'
_computing_structure_solution 'SHELXS97 (Sheldrick, 1997)'
_diffrn_ambient_temperature 293(2)
_diffrn_measured_fraction_theta_full 1.000
_diffrn_measured_fraction_theta_max 1.000
_diffrn_measurement_device_type 'Bruker SMART1000 CCD'
_diffrn_measurement_method \w
_diffrn_radiation_monochromator graphite
_diffrn_radiation_source 'fine-focus sealed tube'
_diffrn_radiation_type MoK\a
_diffrn_radiation_wavelength .71073
_diffrn_reflns_av_R_equivalents .0266
_diffrn_reflns_av_sigmaI/netI .0248
_diffrn_reflns_limit_h_max 5
_diffrn_reflns_limit_h_min -7
_diffrn_reflns_limit_k_max 13
_diffrn_reflns_limit_k_min -12
_diffrn_reflns_limit_l_max 13
_diffrn_reflns_limit_l_min -13
_diffrn_reflns_number 4858
_diffrn_reflns_theta_full 29.98
_diffrn_reflns_theta_max 29.98
_diffrn_reflns_theta_min 2.90
_diffrn_standards_decay_% 0
_exptl_absorpt_coefficient_mu .476
_exptl_absorpt_correction_T_max .920
_exptl_absorpt_correction_T_min .875
_exptl_absorpt_correction_type multi-scan
_exptl_absorpt_process_details '(SADABS, Bruker, 1999)'
_exptl_crystal_colour colourless
_exptl_crystal_density_diffrn 1.578
_exptl_crystal_density_method 'not measured'
_exptl_crystal_description block
_exptl_crystal_F_000 280
_exptl_crystal_size_max .52
_exptl_crystal_size_mid .20
_exptl_crystal_size_min .20
_refine_diff_density_max .283
_refine_diff_density_min -.228
_refine_ls_abs_structure_details '(Flack, 1983)'
_refine_ls_abs_structure_Flack .07(8)
_refine_ls_extinction_method none
_refine_ls_goodness_of_fit_ref 1.028
_refine_ls_hydrogen_treatment constr
_refine_ls_matrix_type full
_refine_ls_number_parameters 73
_refine_ls_number_reflns 1611
_refine_ls_number_restraints 0
_refine_ls_restrained_S_all 1.028
_refine_ls_R_factor_all .032
_refine_ls_R_factor_gt .029
_refine_ls_shift/su_max <0.001
_refine_ls_shift/su_mean .000
_refine_ls_structure_factor_coef Fsqd
_refine_ls_weighting_details 'calc w=1/[\s^2^(Fo^2^)+(0.053P)^2^P] where P = (Fo^2^+2Fc^2^)/3'
_refine_ls_weighting_scheme calc
_refine_ls_wR_factor_ref .079
_reflns_number_gt 1483
_reflns_number_total 1611
_reflns_threshold_expression I>2\s(I)
_cod_data_source_file cv6026.cif
_cod_data_source_block I
_cod_database_code 2200458
_cod_database_fobs_code 2200458

loop_
_symmetry_equiv_pos_as_xyz
'x, y, z'
'-x+1/2, -y, z+1/2'
'-x, y+1/2, -z+1/2'
'x+1/2, -y+1/2, -z'

loop_
_atom_site_label
_atom_site_fract_x
_atom_site_fract_y
_atom_site_fract_z
_atom_site_U_iso_or_equiv
_atom_site_adp_type
_atom_site_calc_flag
_atom_site_refinement_flags
_atom_site_occupancy
_atom_site_disorder_assembly
_atom_site_disorder_group
_atom_site_type_symbol
S1 .10887(7) .17235(4) .38298(4) .03733(12) Uani d . 1 . . S
O1 -.27669(19) -.00443(12) .11609(14) .0360(2) Uani d . 1 . . O
N1 .3165(2) .12326(12) .15031(11) .0250(2) Uani d . 1 . . N
H1A .4381 .0932 .1251 .030 Uiso d R 1 . . H
H1B .2707 .1723 .0909 .030 Uiso d R 1 . . H
O2 -.0738(2) .15571(15) .00960(14) .0487(3) Uani d . 1 . . O
C1 -.0948(2) .06210(14) .09099(13) .0258(3) Uani d . 1 . . C
C2 .1292(2) .01851(13) .16804(12) .0225(2) Uani d . 1 . . C
H2 .1858 -.0671 .1311 .027 Uiso calc R 1 . . H
C3 .0883(3) .00246(16) .31848(14) .0319(3) Uani d . 1 . . C
H3A .2077 -.0549 .3585 .038 Uiso calc R 1 . . H
H3B -.0659 -.0357 .3363 .038 Uiso calc R 1 . . H
C4 .3628(3) .19746(15) .27834(15) .0337(3) Uani d . 1 . . C
H4A .3858 .2925 .2605 .040 Uiso calc R 1 . . H
H4B .5030 .1626 .3220 .040 Uiso calc R 1 . . H

loop_
_atom_site_aniso_label
_atom_site_aniso_U_11
_atom_site_aniso_U_22
_atom_site_aniso_U_33
_atom_site_aniso_U_12
_atom_site_aniso_U_13
_atom_site_aniso_U_23
S1 .0374(2) .0440(2) .03060(16) .00468(17) .00258(16) -.00600(16)
O1 .0193(5) .0357(5) .0532(6) -.0010(4) -.0035(5) .0079(6)
N1 .0179(5) .0280(5) .0292(5) .0000(4) -.0001(4) .0043(5)
O2 .0316(6) .0568(8) .0575(7) -.0026(6) -.0126(5) .0315(7)
C1 .0198(6) .0278(6) .0299(6) .0032(5) -.0016(5) .0006(5)
C2 .0173(5) .0221(5) .0279(5) .0015(5) .0000(5) .0014(5)
C3 .0329(8) .0331(7) .0296(6) -.0033(6) -.0022(6) .0100(5)
C4 .0305(7) .0321(7) .0386(7) -.0048(6) -.0020(6) -.0056(6)

loop_
_atom_type_symbol
_atom_type_description
_atom_type_scat_dispersion_real
_atom_type_scat_dispersion_imag
_atom_type_scat_source
C C .0033 .0016 'International Tables Vol C Tables 4.2.6.8 and 6.1.1.4'
H H .0000 .0000 'International Tables Vol C Tables 4.2.6.8 and 6.1.1.4'
N N .0061 .0033 'International Tables Vol C Tables 4.2.6.8 and 6.1.1.4'
O O .0106 .0060 'International Tables Vol C Tables 4.2.6.8 and 6.1.1.4'
S S .1246 .1234 'International Tables Vol C Tables 4.2.6.8 and 6.1.1.4'

loop_
_geom_angle_atom_site_label_1
_geom_angle_atom_site_label_2
_geom_angle_atom_site_label_3
_geom_angle
_geom_angle_publ_flag
C4 S1 C3 88.62(7) yes
C4 N1 C2 111.56(10) yes
C4 N1 H1A 107.6 ?
C2 N1 H1A 113.1 ?
C4 N1 H1B 112.4 ?
C2 N1 H1B 106.1 ?
H1A N1 H1B 106.0 ?
O2 C1 O1 127.34(13) yes
O2 C1 C2 117.08(12) yes
O1 C1 C2 115.56(12) yes
N1 C2 C3 107.25(11) yes
N1 C2 C1 109.28(10) yes
C3 C2 C1 113.02(12) yes
N1 C2 H2 109.1 ?
C3 C2 H2 109.1 ?
C1 C2 H2 109.1 ?
C2 C3 S1 103.92(9) yes
C2 C3 H3A 111.0 ?
S1 C3 H3A 111.0 ?
C2 C3 H3B 111.0 ?
S1 C3 H3B 111.0 ?
H3A C3 H3B 109.0 ?
N1 C4 S1 106.49(9) yes
N1 C4 H4A 110.4 ?
S1 C4 H4A 110.4 ?
N1 C4 H4B 110.4 ?
S1 C4 H4B 110.4 ?
H4A C4 H4B 108.6 ?

loop_
_geom_bond_atom_site_label_1
_geom_bond_atom_site_label_2
_geom_bond_site_symmetry_2
_geom_bond_distance
_geom_bond_publ_flag
S1 C4 . 1.7945(16) yes
S1 C3 . 1.8097(17) yes
O1 C1 . 1.2509(18) yes
N1 C4 . 1.4942(18) yes
N1 C2 . 1.4978(17) yes
N1 H1A . .7924 ?
N1 H1B . .8087 ?
O2 C1 . 1.2386(18) yes
C1 C2 . 1.5457(18) yes
C2 C3 . 1.5217(19) yes
C2 H2 . .9800 ?
C3 H3A . .9700 ?
C3 H3B . .9700 ?
C4 H4A . .9700 ?
C4 H4B . .9700 ?

loop_
_geom_hbond_atom_site_label_D
_geom_hbond_atom_site_label_H
_geom_hbond_atom_site_label_A
_geom_hbond_site_symmetry_A
_geom_hbond_distance_DH
_geom_hbond_distance_HA
_geom_hbond_distance_DA
_geom_hbond_angle_DHA
_geom_hbond_publ_flag
N1 H1A O1 1_655 .79 1.89 2.6556(16) 162.6 yes
N1 H1B O2 . .81 2.12 2.6389(16) 121.8 yes
N1 H1B O2 4 .81 2.17 2.7819(16) 132.9 yes

loop_
_geom_torsion_atom_site_label_1
_geom_torsion_atom_site_label_2
_geom_torsion_atom_site_label_3
_geom_torsion_atom_site_label_4
_geom_torsion
_geom_torsion_publ_flag
O2 C1 C2 N1 13.51(18) no
O2 C1 C2 C3 132.85(15) no
O1 C1 C2 N1 -168.24(12) no
O1 C1 C2 N1 -168.24(12) no
C2 N1 C4 S1 -19.86(13) no
N1 C4 S1 C3 36.89(10) no
C4 S1 C3 C2 -43.76(11) no
S1 C3 C2 N1 38.68(13) no
C3 C2 N1 C4 -12.38(15) no

loop_
_cod_related_entry_id
_cod_related_entry_database
_cod_related_entry_code
1 ChemSpider 84120
